data_2228194
loop_
_publ_author_name
'Yuan, Lin'
'Shi, Jiang-Hua'
'Zhang, Min'
'Ng, Seik Weng'

_publ_section_title
;
 2-Ethyl-5-triphenylmethyl-1,3-dioxane
;
_journal_coeditor_code ZS2066
_journal_issue 10
_journal_name_full 'Acta Crystallographica Section E'
_journal_page_first o2582
_journal_paper_doi 10.1107/S1600536810036767
_journal_volume 66
_journal_year 2010
_chemical_formula_iupac 'C25 H26 O2'
_chemical_formula_moiety 'C25 H26 O2'
_chemical_formula_sum 'C25 H26 O2'
_chemical_formula_weight 358.46
_chemical_name_systematic
;
2-Ethyl-5-triphenylmethyl-1,3-dioxane
;
_space_group_IT_number 14
_symmetry_cell_setting monoclinic
_symmetry_space_group_name_Hall '-P 2ybc'
_symmetry_space_group_name_H-M 'P 1 21/c 1'
_atom_sites_solution_hydrogens geom
_atom_sites_solution_primary direct
_atom_sites_solution_secondary difmap
_audit_creation_method SHELXL97
_cell_angle_alpha 90.00
_cell_angle_beta 110.5230(10)
_cell_angle_gamma 90.00
_cell_formula_units_Z 4
_cell_length_a 10.5401(6)
_cell_length_b 13.3550(8)
_cell_length_c 14.6044(8)
_cell_measurement_reflns_used 3994
_cell_measurement_temperature 110(2)
_cell_measurement_theta_max 27.0
_cell_measurement_theta_min 2.6
_cell_volume 1925.28(19)
_computing_cell_refinement 'SAINT (Bruker, 2003)'
_computing_data_collection 'SMART (Bruker, 2003)'
_computing_data_reduction 'SAINT (Bruker, 2003)'
_computing_molecular_graphics 'X-SEED (Barbour, 2001)'
_computing_publication_material 'publCIF (Westrip, 2010)'
_computing_structure_refinement 'SHELXL97 (Sheldrick, 2008)'
_computing_structure_solution 'SHELXS97 (Sheldrick, 2008)'
_diffrn_ambient_temperature 110(2)
_diffrn_measured_fraction_theta_full 0.987
_diffrn_measured_fraction_theta_max 0.987
_diffrn_measurement_device_type 'Bruker SMART APEX'
_diffrn_measurement_method \w
_diffrn_radiation_monochromator graphite
_diffrn_radiation_source 'fine-focus sealed tube'
_diffrn_radiation_type MoK\a
_diffrn_radiation_wavelength 0.71073
_diffrn_reflns_av_R_equivalents 0.0309
_diffrn_reflns_av_sigmaI/netI 0.0446
_diffrn_reflns_limit_h_max 13
_diffrn_reflns_limit_h_min -9
_diffrn_reflns_limit_k_max 12
_diffrn_reflns_limit_k_min -17
_diffrn_reflns_limit_l_max 18
_diffrn_reflns_limit_l_min -18
_diffrn_reflns_number 9493
_diffrn_reflns_theta_full 27.05
_diffrn_reflns_theta_max 27.05
_diffrn_reflns_theta_min 2.06
_diffrn_standards_number 0
_exptl_absorpt_coefficient_mu 0.077
_exptl_absorpt_correction_type none
_exptl_crystal_colour Colorless
_exptl_crystal_density_diffrn 1.237
_exptl_crystal_density_method 'not measured'
_exptl_crystal_description Block
_exptl_crystal_F_000 768
_exptl_crystal_size_max 0.45
_exptl_crystal_size_mid 0.35
_exptl_crystal_size_min 0.15
_refine_diff_density_max 0.291
_refine_diff_density_min -0.190
_refine_ls_extinction_method none
_refine_ls_goodness_of_fit_ref 1.036
_refine_ls_hydrogen_treatment constr
_refine_ls_matrix_type full
_refine_ls_number_parameters 244
_refine_ls_number_reflns 4174
_refine_ls_number_restraints 0
_refine_ls_restrained_S_all 1.036
_refine_ls_R_factor_all 0.0632
_refine_ls_R_factor_gt 0.0416
_refine_ls_shift/su_max 0.001
_refine_ls_shift/su_mean 0.001
_refine_ls_structure_factor_coef Fsqd
_refine_ls_weighting_details 'calc w=1/[\s^2^(Fo^2^)+(0.0568P)^2^+0.2859P] where P=(Fo^2^+2Fc^2^)/3'
_refine_ls_weighting_scheme calc
_refine_ls_wR_factor_gt 0.1012
_refine_ls_wR_factor_ref 0.1140
_reflns_number_gt 3047
_reflns_number_total 4174
_reflns_threshold_expression I>2\s(I)
_cod_data_source_file zs2066.cif
_cod_data_source_block I
_cod_original_sg_symbol_H-M 'P 21/c'
_cod_database_code 2228194
_cod_database_fobs_code 2228194

loop_
_symmetry_equiv_pos_as_xyz
'x, y, z'
'-x, y+1/2, -z+1/2'
'-x, -y, -z'
'x, -y-1/2, z-1/2'

loop_
_atom_site_type_symbol
_atom_site_label
_atom_site_fract_x
_atom_site_fract_y
_atom_site_fract_z
_atom_site_U_iso_or_equiv
_atom_site_adp_type
_atom_site_calc_flag
_atom_site_refinement_flags
_atom_site_occupancy
_atom_site_disorder_assembly
_atom_site_disorder_group
O O1 0.30810(9) 0.32447(7) 0.08575(6) 0.0188(2) Uani d . 1 . .
O O2 0.26796(9) 0.32596(7) 0.23220(7) 0.0191(2) Uani d . 1 . .
C C1 0.71880(14) 0.43893(10) 0.23149(9) 0.0179(3) Uani d . 1 . .
C C2 0.65864(15) 0.52062(11) 0.17152(10) 0.0212(3) Uani d . 1 . .
H H2 0.5682 0.5389 0.1633 0.025 Uiso calc R 1 . .
C C3 0.72914(16) 0.57512(11) 0.12403(11) 0.0258(3) Uani d . 1 . .
H H3 0.6864 0.6300 0.0835 0.031 Uiso calc R 1 . .
C C4 0.86148(16) 0.55018(12) 0.13528(11) 0.0272(4) Uani d . 1 . .
H H4 0.9093 0.5872 0.1022 0.033 Uiso calc R 1 . .
C C5 0.92283(15) 0.47091(12) 0.19517(11) 0.0249(3) Uani d . 1 . .
H H5 1.0137 0.4537 0.2038 0.030 Uiso calc R 1 . .
C C6 0.85276(14) 0.41622(11) 0.24288(10) 0.0214(3) Uani d . 1 . .
H H6 0.8968 0.3622 0.2841 0.026 Uiso calc R 1 . .
C C7 0.69636(13) 0.27847(10) 0.32337(10) 0.0196(3) Uani d . 1 . .
C C8 0.72962(14) 0.21427(11) 0.25990(11) 0.0242(3) Uani d . 1 . .
H H8 0.7284 0.2387 0.1985 0.029 Uiso calc R 1 . .
C C9 0.76470(15) 0.11462(12) 0.28526(13) 0.0325(4) Uani d . 1 . .
H H9 0.7870 0.0719 0.2411 0.039 Uiso calc R 1 . .
C C10 0.76718(16) 0.07774(12) 0.37422(14) 0.0361(4) Uani d . 1 . .
H H10 0.7914 0.0100 0.3915 0.043 Uiso calc R 1 . .
C C11 0.73423(16) 0.13999(12) 0.43758(13) 0.0316(4) Uani d . 1 . .
H H11 0.7355 0.1150 0.4988 0.038 Uiso calc R 1 . .
C C12 0.69899(14) 0.23933(11) 0.41254(11) 0.0239(3) Uani d . 1 . .
H H12 0.6763 0.2813 0.4570 0.029 Uiso calc R 1 . .
C C13 0.67391(13) 0.45454(10) 0.38294(9) 0.0161(3) Uani d . 1 . .
C C14 0.80413(14) 0.45411(11) 0.45377(10) 0.0194(3) Uani d . 1 . .
H H14 0.8701 0.4091 0.4470 0.023 Uiso calc R 1 . .
C C15 0.83889(15) 0.51776(11) 0.53341(10) 0.0226(3) Uani d . 1 . .
H H15 0.9278 0.5156 0.5807 0.027 Uiso calc R 1 . .
C C16 0.74504(15) 0.58467(11) 0.54476(10) 0.0214(3) Uani d . 1 . .
H H16 0.7689 0.6287 0.5993 0.026 Uiso calc R 1 . .
C C17 0.61592(15) 0.58622(11) 0.47519(10) 0.0202(3) Uani d . 1 . .
H H17 0.5504 0.6314 0.4824 0.024 Uiso calc R 1 . .
C C18 0.58085(14) 0.52241(10) 0.39474(10) 0.0183(3) Uani d . 1 . .
H H18 0.4921 0.5253 0.3473 0.022 Uiso calc R 1 . .
C C19 0.64436(13) 0.38587(10) 0.29220(9) 0.0162(3) Uani d . 1 . .
C C20 0.48869(13) 0.37838(10) 0.23326(9) 0.0163(3) Uani d . 1 . .
H H20 0.4528 0.4483 0.2205 0.020 Uiso calc R 1 . .
C C21 0.45229(13) 0.32618(11) 0.13438(10) 0.0191(3) Uani d . 1 . .
H H21A 0.4950 0.3620 0.0933 0.023 Uiso calc R 1 . .
H H21B 0.4876 0.2568 0.1440 0.023 Uiso calc R 1 . .
C C22 0.41008(13) 0.32455(11) 0.28894(10) 0.0186(3) Uani d . 1 . .
H H22A 0.4418 0.2545 0.3020 0.022 Uiso calc R 1 . .
H H22B 0.4263 0.3582 0.3525 0.022 Uiso calc R 1 . .
C C23 0.24357(14) 0.27454(11) 0.14269(9) 0.0178(3) Uani d . 1 . .
H H23A 0.2791 0.2046 0.1563 0.021 Uiso calc R 1 . .
C C24 0.09327(14) 0.27184(11) 0.08743(10) 0.0207(3) Uani d . 1 . .
H H24A 0.0758 0.2405 0.0227 0.025 Uiso calc R 1 . .
H H24B 0.0578 0.3412 0.0765 0.025 Uiso calc R 1 . .
C C25 0.01923(15) 0.21322(12) 0.14283(11) 0.0261(3) Uani d . 1 . .
H H25A -0.0782 0.2131 0.1051 0.039 Uiso calc R 1 . .
H H25B 0.0354 0.2447 0.2066 0.039 Uiso calc R 1 . .
H H25C 0.0528 0.1442 0.1525 0.039 Uiso calc R 1 . .

loop_
_atom_site_aniso_label
_atom_site_aniso_U_11
_atom_site_aniso_U_22
_atom_site_aniso_U_33
_atom_site_aniso_U_12
_atom_site_aniso_U_13
_atom_site_aniso_U_23
O1 0.0172(5) 0.0204(5) 0.0174(5) -0.0028(4) 0.0042(4) -0.0008(4)
O2 0.0159(5) 0.0221(5) 0.0181(5) -0.0013(4) 0.0044(4) -0.0033(4)
C1 0.0206(7) 0.0169(7) 0.0162(6) -0.0041(6) 0.0063(6) -0.0047(5)
C2 0.0219(7) 0.0204(7) 0.0207(7) -0.0027(6) 0.0068(6) -0.0014(6)
C3 0.0340(9) 0.0213(8) 0.0204(7) -0.0075(7) 0.0076(6) 0.0004(6)
C4 0.0339(9) 0.0294(9) 0.0226(7) -0.0150(7) 0.0152(7) -0.0060(6)
C5 0.0219(8) 0.0283(8) 0.0267(8) -0.0083(6) 0.0113(6) -0.0099(6)
C6 0.0224(7) 0.0198(7) 0.0218(7) -0.0034(6) 0.0076(6) -0.0056(6)
C7 0.0137(7) 0.0143(7) 0.0275(7) -0.0004(5) 0.0031(6) -0.0001(6)
C8 0.0158(7) 0.0200(7) 0.0330(8) -0.0008(6) 0.0039(6) -0.0045(6)
C9 0.0188(8) 0.0197(8) 0.0509(11) 0.0021(6) 0.0019(7) -0.0099(7)
C10 0.0217(8) 0.0151(8) 0.0569(11) 0.0009(6) -0.0045(8) 0.0038(8)
C11 0.0225(8) 0.0232(8) 0.0393(9) -0.0026(7) -0.0016(7) 0.0110(7)
C12 0.0196(7) 0.0192(7) 0.0287(8) -0.0020(6) 0.0034(6) 0.0038(6)
C13 0.0191(7) 0.0122(7) 0.0176(6) -0.0023(5) 0.0072(5) 0.0021(5)
C14 0.0175(7) 0.0193(7) 0.0218(7) 0.0001(6) 0.0074(6) 0.0014(6)
C15 0.0197(7) 0.0250(8) 0.0208(7) -0.0045(6) 0.0042(6) 0.0001(6)
C16 0.0278(8) 0.0189(7) 0.0187(7) -0.0053(6) 0.0096(6) -0.0028(6)
C17 0.0252(8) 0.0160(7) 0.0213(7) 0.0012(6) 0.0106(6) 0.0028(6)
C18 0.0190(7) 0.0168(7) 0.0182(7) -0.0001(6) 0.0053(5) 0.0024(5)
C19 0.0160(7) 0.0139(7) 0.0178(7) 0.0002(5) 0.0047(5) 0.0006(5)
C20 0.0158(7) 0.0152(7) 0.0166(7) 0.0005(5) 0.0042(5) -0.0003(5)
C21 0.0165(7) 0.0203(7) 0.0200(7) -0.0014(6) 0.0059(6) -0.0020(6)
C22 0.0151(7) 0.0217(7) 0.0175(7) -0.0013(6) 0.0039(5) 0.0006(6)
C23 0.0200(7) 0.0150(7) 0.0185(7) -0.0011(6) 0.0067(6) -0.0012(5)
C24 0.0198(7) 0.0196(7) 0.0204(7) -0.0001(6) 0.0042(6) -0.0022(6)
C25 0.0193(7) 0.0286(8) 0.0286(8) -0.0044(6) 0.0064(6) -0.0006(7)

loop_
_atom_type_symbol
_atom_type_description
_atom_type_scat_dispersion_real
_atom_type_scat_dispersion_imag
_atom_type_scat_source
C C 0.0033 0.0016 'International Tables Vol C Tables 4.2.6.8 and 6.1.1.4'
H H 0.0000 0.0000 'International Tables Vol C Tables 4.2.6.8 and 6.1.1.4'
O O 0.0106 0.0060 'International Tables Vol C Tables 4.2.6.8 and 6.1.1.4'

loop_
_geom_angle_atom_site_label_1
_geom_angle_atom_site_label_2
_geom_angle_atom_site_label_3
_geom_angle_site_symmetry_1
_geom_angle_site_symmetry_3
_geom_angle
_geom_angle_publ_flag
C23 O1 C21 . . 111.18(10) ?
C23 O2 C22 . . 109.94(10) ?
C6 C1 C2 . . 117.39(13) ?
C6 C1 C19 . . 121.83(12) ?
C2 C1 C19 . . 120.33(12) ?
C3 C2 C1 . . 121.06(14) ?
C3 C2 H2 . . 119.5 ?
C1 C2 H2 . . 119.5 ?
C4 C3 C2 . . 120.50(14) ?
C4 C3 H3 . . 119.7 ?
C2 C3 H3 . . 119.7 ?
C5 C4 C3 . . 119.17(14) ?
C5 C4 H4 . . 120.4 ?
C3 C4 H4 . . 120.4 ?
C4 C5 C6 . . 120.53(14) ?
C4 C5 H5 . . 119.7 ?
C6 C5 H5 . . 119.7 ?
C5 C6 C1 . . 121.34(14) ?
C5 C6 H6 . . 119.3 ?
C1 C6 H6 . . 119.3 ?
C8 C7 C12 . . 117.57(14) ?
C8 C7 C19 . . 121.37(13) ?
C12 C7 C19 . . 120.78(13) ?
C7 C8 C9 . . 120.98(15) ?
C7 C8 H8 . . 119.5 ?
C9 C8 H8 . . 119.5 ?
C10 C9 C8 . . 120.36(16) ?
C10 C9 H9 . . 119.8 ?
C8 C9 H9 . . 119.8 ?
C11 C10 C9 . . 119.42(15) ?
C11 C10 H10 . . 120.3 ?
C9 C10 H10 . . 120.3 ?
C10 C11 C12 . . 120.42(16) ?
C10 C11 H11 . . 119.8 ?
C12 C11 H11 . . 119.8 ?
C11 C12 C7 . . 121.26(15) ?
C11 C12 H12 . . 119.4 ?
C7 C12 H12 . . 119.4 ?
C18 C13 C14 . . 117.58(12) ?
C18 C13 C19 . . 123.54(12) ?
C14 C13 C19 . . 118.71(12) ?
C15 C14 C13 . . 121.43(13) ?
C15 C14 H14 . . 119.3 ?
C13 C14 H14 . . 119.3 ?
C14 C15 C16 . . 120.50(13) ?
C14 C15 H15 . . 119.8 ?
C16 C15 H15 . . 119.8 ?
C17 C16 C15 . . 118.78(13) ?
C17 C16 H16 . . 120.6 ?
C15 C16 H16 . . 120.6 ?
C16 C17 C18 . . 120.80(13) ?
C16 C17 H17 . . 119.6 ?
C18 C17 H17 . . 119.6 ?
C13 C18 C17 . . 120.90(13) ?
C13 C18 H18 . . 119.6 ?
C17 C18 H18 . . 119.6 ?
C7 C19 C1 . . 113.28(11) ?
C7 C19 C13 . . 110.66(11) ?
C1 C19 C13 . . 103.22(10) ?
C7 C19 C20 . . 107.31(11) ?
C1 C19 C20 . . 111.01(10) ?
C13 C19 C20 . . 111.43(11) ?
C21 C20 C22 . . 106.57(11) ?
C21 C20 C19 . . 114.62(11) ?
C22 C20 C19 . . 113.35(10) ?
C21 C20 H20 . . 107.3 ?
C22 C20 H20 . . 107.3 ?
C19 C20 H20 . . 107.3 ?
O1 C21 C20 . . 110.30(11) ?
O1 C21 H21A . . 109.6 ?
C20 C21 H21A . . 109.6 ?
O1 C21 H21B . . 109.6 ?
C20 C21 H21B . . 109.6 ?
H21A C21 H21B . . 108.1 ?
O2 C22 C20 . . 109.71(10) ?
O2 C22 H22A . . 109.7 ?
C20 C22 H22A . . 109.7 ?
O2 C22 H22B . . 109.7 ?
C20 C22 H22B . . 109.7 ?
H22A C22 H22B . . 108.2 ?
O1 C23 O2 . . 110.18(10) ?
O1 C23 C24 . . 109.22(11) ?
O2 C23 C24 . . 108.81(11) ?
O1 C23 H23A . . 109.5 ?
O2 C23 H23A . . 109.5 ?
C24 C23 H23A . . 109.5 ?
C23 C24 C25 . . 111.50(11) ?
C23 C24 H24A . . 109.3 ?
C25 C24 H24A . . 109.3 ?
C23 C24 H24B . . 109.3 ?
C25 C24 H24B . . 109.3 ?
H24A C24 H24B . . 108.0 ?
C24 C25 H25A . . 109.5 ?
C24 C25 H25B . . 109.5 ?
H25A C25 H25B . . 109.5 ?
C24 C25 H25C . . 109.5 ?
H25A C25 H25C . . 109.5 ?
H25B C25 H25C . . 109.5 ?

loop_
_geom_bond_atom_site_label_1
_geom_bond_atom_site_label_2
_geom_bond_site_symmetry_2
_geom_bond_distance
_geom_bond_publ_flag
O1 C23 . 1.4125(16) ?
O1 C21 . 1.4345(15) ?
O2 C23 . 1.4181(15) ?
O2 C22 . 1.4355(15) ?
C1 C6 . 1.3959(19) ?
C1 C2 . 1.403(2) ?
C1 C19 . 1.5465(19) ?
C2 C3 . 1.387(2) ?
C2 H2 . 0.9500 ?
C3 C4 . 1.387(2) ?
C3 H3 . 0.9500 ?
C4 C5 . 1.381(2) ?
C4 H4 . 0.9500 ?
C5 C6 . 1.387(2) ?
C5 H5 . 0.9500 ?
C6 H6 . 0.9500 ?
C7 C8 . 1.395(2) ?
C7 C12 . 1.395(2) ?
C7 C19 . 1.5459(19) ?
C8 C9 . 1.396(2) ?
C8 H8 . 0.9500 ?
C9 C10 . 1.381(3) ?
C9 H9 . 0.9500 ?
C10 C11 . 1.376(2) ?
C10 H10 . 0.9500 ?
C11 C12 . 1.392(2) ?
C11 H11 . 0.9500 ?
C12 H12 . 0.9500 ?
C13 C18 . 1.3899(19) ?
C13 C14 . 1.3994(19) ?
C13 C19 . 1.5509(18) ?
C14 C15 . 1.382(2) ?
C14 H14 . 0.9500 ?
C15 C16 . 1.385(2) ?
C15 H15 . 0.9500 ?
C16 C17 . 1.384(2) ?
C16 H16 . 0.9500 ?
C17 C18 . 1.3925(19) ?
C17 H17 . 0.9500 ?
C18 H18 . 0.9500 ?
C19 C20 . 1.5661(18) ?
C20 C21 . 1.5264(18) ?
C20 C22 . 1.5287(19) ?
C20 H20 . 1.0000 ?
C21 H21A . 0.9900 ?
C21 H21B . 0.9900 ?
C22 H22A . 0.9900 ?
C22 H22B . 0.9900 ?
C23 C24 . 1.5053(18) ?
C23 H23A . 1.0000 ?
C24 C25 . 1.523(2) ?
C24 H24A . 0.9900 ?
C24 H24B . 0.9900 ?
C25 H25A . 0.9800 ?
C25 H25B . 0.9800 ?
C25 H25C . 0.9800 ?

loop_
_geom_torsion_atom_site_label_1
_geom_torsion_atom_site_label_2
_geom_torsion_atom_site_label_3
_geom_torsion_atom_site_label_4
_geom_torsion_site_symmetry_1
_geom_torsion_site_symmetry_2
_geom_torsion_site_symmetry_3
_geom_torsion_site_symmetry_4
_geom_torsion
_geom_torsion_publ_flag
C6 C1 C2 C3 . . . . 1.3(2) ?
C19 C1 C2 C3 . . . . 173.68(12) ?
C1 C2 C3 C4 . . . . -0.3(2) ?
C2 C3 C4 C5 . . . . -0.6(2) ?
C3 C4 C5 C6 . . . . 0.6(2) ?
C4 C5 C6 C1 . . . . 0.4(2) ?
C2 C1 C6 C5 . . . . -1.3(2) ?
C19 C1 C6 C5 . . . . -173.61(12) ?
C12 C7 C8 C9 . . . . -0.2(2) ?
C19 C7 C8 C9 . . . . -174.13(13) ?
C7 C8 C9 C10 . . . . -0.1(2) ?
C8 C9 C10 C11 . . . . 0.3(2) ?
C9 C10 C11 C12 . . . . -0.2(2) ?
C10 C11 C12 C7 . . . . -0.2(2) ?
C8 C7 C12 C11 . . . . 0.4(2) ?
C19 C7 C12 C11 . . . . 174.28(13) ?
C18 C13 C14 C15 . . . . 0.9(2) ?
C19 C13 C14 C15 . . . . 176.25(12) ?
C13 C14 C15 C16 . . . . -0.5(2) ?
C14 C15 C16 C17 . . . . 0.3(2) ?
C15 C16 C17 C18 . . . . -0.5(2) ?
C14 C13 C18 C17 . . . . -1.1(2) ?
C19 C13 C18 C17 . . . . -176.24(12) ?
C16 C17 C18 C13 . . . . 0.9(2) ?
C8 C7 C19 C1 . . . . -39.96(17) ?
C12 C7 C19 C1 . . . . 146.35(12) ?
C8 C7 C19 C13 . . . . -155.31(12) ?
C12 C7 C19 C13 . . . . 31.00(17) ?
C8 C7 C19 C20 . . . . 82.92(15) ?
C12 C7 C19 C20 . . . . -90.77(15) ?
C6 C1 C19 C7 . . . . -28.71(17) ?
C2 C1 C19 C7 . . . . 159.22(12) ?
C6 C1 C19 C13 . . . . 91.00(14) ?
C2 C1 C19 C13 . . . . -81.08(14) ?
C6 C1 C19 C20 . . . . -149.52(12) ?
C2 C1 C19 C20 . . . . 38.41(16) ?
C18 C13 C19 C7 . . . . -136.57(13) ?
C14 C13 C19 C7 . . . . 48.34(16) ?
C18 C13 C19 C1 . . . . 101.94(14) ?
C14 C13 C19 C1 . . . . -73.15(14) ?
C18 C13 C19 C20 . . . . -17.26(17) ?
C14 C13 C19 C20 . . . . 167.65(12) ?
C7 C19 C20 C21 . . . . -68.12(14) ?
C1 C19 C20 C21 . . . . 56.15(15) ?
C13 C19 C20 C21 . . . . 170.60(11) ?
C7 C19 C20 C22 . . . . 54.53(14) ?
C1 C19 C20 C22 . . . . 178.81(11) ?
C13 C19 C20 C22 . . . . -66.75(14) ?
C23 O1 C21 C20 . . . . -58.77(14) ?
C22 C20 C21 O1 . . . . 54.60(14) ?
C19 C20 C21 O1 . . . . -179.15(10) ?
C23 O2 C22 C20 . . . . 61.61(14) ?
C21 C20 C22 O2 . . . . -56.23(14) ?
C19 C20 C22 O2 . . . . 176.77(10) ?
C21 O1 C23 O2 . . . . 62.29(13) ?
C21 O1 C23 C24 . . . . -178.24(11) ?
C22 O2 C23 O1 . . . . -63.62(13) ?
C22 O2 C23 C24 . . . . 176.67(11) ?
O1 C23 C24 C25 . . . . 176.55(12) ?
O2 C23 C24 C25 . . . . -63.14(15) ?
